data_1553130
loop_
_publ_author_name
'Zhang, Xiaofei'
'Guo, Shuo'
'Tang, Pingping'

_publ_section_title
;
 Transition-metal free oxidative aliphatic C--H fluorination
;
_journal_issue 7
_journal_name_full 'Organic Chemistry Frontiers'
_journal_page_first 806
_journal_paper_doi 10.1039/C5QO00095E
_journal_volume 2
_journal_year 2015
_chemical_formula_sum 'C24 H31 F O8'
_chemical_formula_weight 466.49
_space_group_IT_number 19
_space_group_name_Hall 'P 2ac 2ab'
_space_group_name_H-M_alt 'P 21 21 21'
_symmetry_cell_setting orthorhombic
_symmetry_space_group_name_H-M 'P 21 21 21'
_atom_sites_solution_hydrogens geom
_atom_sites_solution_primary direct
_atom_sites_solution_secondary difmap
_audit_creation_method SHELXL-97
_audit_update_record
;
2014-06-09 deposited with the CCDC.
2015-04-16 downloaded from the CCDC.
;
_cell_angle_alpha 90.00
_cell_angle_beta 90.00
_cell_angle_gamma 90.00
_cell_formula_units_Z 4
_cell_length_a 8.7359(17)
_cell_length_b 12.804(3)
_cell_length_c 20.625(4)
_cell_measurement_reflns_used 5522
_cell_measurement_temperature 113(2)
_cell_measurement_theta_max 27.8664
_cell_measurement_theta_min 1.8721
_cell_volume 2307.0(8)
_computing_cell_refinement crystalclear
_computing_data_collection crystalclear
_computing_data_reduction crystalclear
_computing_molecular_graphics 'Bruker SHELXTL'
_computing_publication_material 'Bruker SHELXTL'
_computing_structure_refinement 'SHELXL-97 (Sheldrick, 1997)'
_computing_structure_solution 'SHELXS-97 (Sheldrick, 1990)'
_diffrn_ambient_temperature 113(2)
_diffrn_measured_fraction_theta_full 0.993
_diffrn_measured_fraction_theta_max 0.993
_diffrn_measurement_device_type 'rigaku saturn'
_diffrn_measurement_method '\w scans'
_diffrn_radiation_monochromator confocal
_diffrn_radiation_source 'rotating anode'
_diffrn_radiation_type MoK\a
_diffrn_radiation_wavelength 0.71073
_diffrn_reflns_av_R_equivalents 0.1118
_diffrn_reflns_av_sigmaI/netI 0.0982
_diffrn_reflns_limit_h_max 9
_diffrn_reflns_limit_h_min -11
_diffrn_reflns_limit_k_max 16
_diffrn_reflns_limit_k_min -16
_diffrn_reflns_limit_l_max 27
_diffrn_reflns_limit_l_min -27
_diffrn_reflns_number 22246
_diffrn_reflns_theta_full 28.02
_diffrn_reflns_theta_max 28.02
_diffrn_reflns_theta_min 1.87
_diffrn_standards_decay_% 0
_diffrn_standards_interval_count 0
_diffrn_standards_interval_time 0
_diffrn_standards_number 0
_exptl_absorpt_coefficient_mu 0.105
_exptl_absorpt_correction_T_max 0.9875
_exptl_absorpt_correction_T_min 0.9793
_exptl_absorpt_correction_type multi-scan
_exptl_absorpt_process_details crystalclear
_exptl_crystal_density_diffrn 1.343
_exptl_crystal_density_method 'not measured'
_exptl_crystal_F_000 992
_exptl_crystal_size_max 0.20
_exptl_crystal_size_mid 0.18
_exptl_crystal_size_min 0.12
_refine_diff_density_max 0.330
_refine_diff_density_min -0.268
_refine_diff_density_rms 0.062
_refine_ls_abs_structure_details 'Flack H D (1983), Acta Cryst. A39, 876-881'
_refine_ls_abs_structure_Flack 0.7(10)
_refine_ls_extinction_coef 0.0128(14)
_refine_ls_extinction_expression Fc^*^=kFc[1+0.001xFc^2^\l^3^/sin(2\q)]^-1/4^
_refine_ls_extinction_method SHELXL
_refine_ls_goodness_of_fit_ref 1.003
_refine_ls_hydrogen_treatment constr
_refine_ls_matrix_type full
_refine_ls_number_parameters 304
_refine_ls_number_reflns 5526
_refine_ls_number_restraints 0
_refine_ls_restrained_S_all 1.003
_refine_ls_R_factor_all 0.0843
_refine_ls_R_factor_gt 0.0615
_refine_ls_shift/su_max 0.001
_refine_ls_shift/su_mean 0.000
_refine_ls_structure_factor_coef Fsqd
_refine_ls_weighting_details 'calc w=1/[\s^2^(Fo^2^)+(0.0517P)^2^+0.0000P] where P=(Fo^2^+2Fc^2^)/3'
_refine_ls_weighting_scheme calc
_refine_ls_wR_factor_gt 0.1225
_refine_ls_wR_factor_ref 0.1344
_reflns_number_gt 4090
_reflns_number_total 5526
_reflns_threshold_expression >2sigma(I)
_cod_data_source_file c5qo00095e2.cif
_cod_data_source_block shelxl
_cod_depositor_comments
;
The following automatic conversions were performed:

data item '_exptl_absorpt_correction_type' value 'MULTI-SCAN' was
changed to 'multi-scan' in accordance with the
/home/saulius/struct/COD-crude-data/automatic-downloads/DataCite-retrospective/RSC/depositions/lib/dictionaries/cif_core.dic
dictionary named 'cif_core.dic' version 2.4.2 last updated on
2011-04-26.

data item '_refine_ls_hydrogen_treatment' value 'CONSTR' was changed
to 'constr' in accordance with the
/home/saulius/struct/COD-crude-data/automatic-downloads/DataCite-retrospective/RSC/depositions/lib/dictionaries/cif_core.dic
dictionary named 'cif_core.dic' version 2.4.2 last updated on
2011-04-26.

data item '_symmetry_cell_setting' value 'Orthorhombic' was changed
to 'orthorhombic' in accordance with the
/home/saulius/struct/COD-crude-data/automatic-downloads/DataCite-retrospective/RSC/depositions/lib/dictionaries/cif_core.dic
dictionary named 'cif_core.dic' version 2.4.2 last updated on
2011-04-26.

Automatic conversion script
Id: cif_fix_values 6909 2019-04-08 15:41:33Z antanas 
;
_cod_original_sg_symbol_H-M P2(1)2(1)2(1)
_cod_database_code 1553130

loop_
_symmetry_equiv_pos_as_xyz
'x, y, z'
'-x+1/2, -y, z+1/2'
'-x, y+1/2, -z+1/2'
'x+1/2, -y+1/2, -z'

loop_
_atom_site_label
_atom_site_type_symbol
_atom_site_fract_x
_atom_site_fract_y
_atom_site_fract_z
_atom_site_U_iso_or_equiv
_atom_site_adp_type
_atom_site_occupancy
_atom_site_symmetry_multiplicity
_atom_site_calc_flag
_atom_site_refinement_flags
F1 F 0.1920(2) 0.42042(13) 1.02264(8) 0.0391(5) Uani 1 1 d .
O1 O -0.0492(2) 0.59610(16) 0.54309(9) 0.0332(5) Uani 1 1 d .
O2 O 0.0455(2) 0.54257(14) 0.63939(9) 0.0276(4) Uani 1 1 d .
O3 O 0.1516(3) 0.83502(16) 0.75705(10) 0.0404(6) Uani 1 1 d .
O4 O -0.0119(2) 0.72485(14) 0.80639(9) 0.0286(5) Uani 1 1 d .
O5 O 0.4251(2) 0.48636(15) 0.87087(9) 0.0299(5) Uani 1 1 d .
O6 O 0.3104(2) 0.39984(15) 0.78957(9) 0.0292(5) Uani 1 1 d .
O7 O 0.0268(2) 0.57128(16) 1.06735(9) 0.0308(5) Uani 1 1 d .
O8 O -0.0239(3) 0.74193(16) 1.05313(11) 0.0429(6) Uani 1 1 d .
C1 C 0.0305(4) 0.4177(2) 0.55825(14) 0.0320(7) Uani 1 1 d .
H1A H 0.0095 0.4092 0.5119 0.048 Uiso 1 1 calc R
H1B H -0.0377 0.3722 0.5832 0.048 Uiso 1 1 calc R
H1C H 0.1372 0.3989 0.5671 0.048 Uiso 1 1 calc R
C2 C 0.0040(3) 0.5276(2) 0.57708(13) 0.0266(6) Uani 1 1 d .
C3 C 0.0275(4) 0.6466(2) 0.66568(13) 0.0288(7) Uani 1 1 d .
H3 H 0.0588 0.6993 0.6325 0.035 Uiso 1 1 calc R
C4 C -0.1373(4) 0.6667(2) 0.68618(14) 0.0326(7) Uani 1 1 d .
H4A H -0.2064 0.6457 0.6504 0.039 Uiso 1 1 calc R
H4B H -0.1512 0.7425 0.6935 0.039 Uiso 1 1 calc R
C5 C -0.1837(3) 0.6077(2) 0.74798(13) 0.0292(6) Uani 1 1 d .
H5A H -0.2776 0.6393 0.7663 0.035 Uiso 1 1 calc R
H5B H -0.2062 0.5339 0.7372 0.035 Uiso 1 1 calc R
C6 C -0.0559(3) 0.6124(2) 0.79768(12) 0.0233(6) Uani 1 1 d .
C7 C 0.0923(3) 0.5662(2) 0.77215(12) 0.0228(6) Uani 1 1 d .
H7 H 0.0746 0.4972 0.7507 0.027 Uiso 1 1 calc R
C8 C 0.1412(3) 0.6493(2) 0.72320(13) 0.0269(6) Uani 1 1 d .
C9 C 0.0985(4) 0.7484(2) 0.76222(14) 0.0305(7) Uani 1 1 d .
C10 C 0.3060(4) 0.6488(2) 0.70067(13) 0.0327(7) Uani 1 1 d .
H10A H 0.3741 0.6496 0.7384 0.049 Uiso 1 1 calc R
H10B H 0.3254 0.7108 0.6740 0.049 Uiso 1 1 calc R
H10C H 0.3254 0.5859 0.6750 0.049 Uiso 1 1 calc R
C11 C 0.1921(3) 0.5549(2) 0.83319(12) 0.0217(6) Uani 1 1 d .
H11 H 0.2436 0.6234 0.8415 0.026 Uiso 1 1 calc R
C12 C 0.0789(3) 0.5330(2) 0.89055(12) 0.0217(6) Uani 1 1 d .
C13 C 0.1121(3) 0.5991(2) 0.95148(12) 0.0242(6) Uani 1 1 d .
H13A H 0.2199 0.5923 0.9657 0.029 Uiso 1 1 calc R
H13B H 0.0874 0.6737 0.9447 0.029 Uiso 1 1 calc R
C14 C 0.0016(3) 0.5472(2) 0.99905(12) 0.0250(6) Uani 1 1 d .
C15 C -0.1658(3) 0.5686(2) 0.97981(13) 0.0292(6) Uani 1 1 d .
H15A H -0.2131 0.6149 1.0126 0.035 Uiso 1 1 calc R
H15B H -0.2231 0.5019 0.9798 0.035 Uiso 1 1 calc R
C16 C -0.1803(3) 0.6199(2) 0.91246(13) 0.0278(6) Uani 1 1 d .
H16A H -0.2888 0.6192 0.8986 0.033 Uiso 1 1 calc R
H16B H -0.1464 0.6936 0.9149 0.033 Uiso 1 1 calc R
C17 C -0.0829(3) 0.5615(2) 0.86279(12) 0.0226(6) Uani 1 1 d .
H17 H -0.1363 0.4938 0.8540 0.027 Uiso 1 1 calc R
C18 C 0.3140(3) 0.4724(2) 0.82721(12) 0.0229(6) Uani 1 1 d .
C19 C 0.5380(3) 0.4035(2) 0.87355(15) 0.0354(7) Uani 1 1 d .
H19A H 0.4859 0.3358 0.8758 0.053 Uiso 1 1 calc R
H19B H 0.6022 0.4126 0.9121 0.053 Uiso 1 1 calc R
H19C H 0.6021 0.4061 0.8346 0.053 Uiso 1 1 calc R
C20 C 0.0766(3) 0.4200(2) 0.91877(12) 0.0240(6) Uani 1 1 d .
H20A H -0.0047 0.3780 0.8978 0.029 Uiso 1 1 calc R
H20B H 0.1762 0.3851 0.9114 0.029 Uiso 1 1 calc R
C21 C 0.0451(3) 0.4311(2) 0.99141(13) 0.0264(6) Uani 1 1 d .
C22 C -0.0544(4) 0.3489(2) 1.02226(15) 0.0421(8) Uani 1 1 d .
H22A H -0.0104 0.2797 1.0142 0.063 Uiso 1 1 calc R
H22B H -0.1575 0.3522 1.0036 0.063 Uiso 1 1 calc R
H22C H -0.0602 0.3612 1.0691 0.063 Uiso 1 1 calc R
C23 C 0.0081(4) 0.6695(3) 1.08875(14) 0.0333(7) Uani 1 1 d .
C24 C 0.0314(4) 0.6757(3) 1.16010(14) 0.0448(9) Uani 1 1 d .
H24A H 0.0255 0.7487 1.1740 0.067 Uiso 1 1 calc R
H24B H 0.1322 0.6473 1.1712 0.067 Uiso 1 1 calc R
H24C H -0.0482 0.6351 1.1821 0.067 Uiso 1 1 calc R

loop_
_atom_site_aniso_label
_atom_site_aniso_U_11
_atom_site_aniso_U_22
_atom_site_aniso_U_33
_atom_site_aniso_U_23
_atom_site_aniso_U_13
_atom_site_aniso_U_12
F1 0.0421(10) 0.0376(11) 0.0377(10) 0.0008(8) -0.0055(8) 0.0099(9)
O1 0.0368(12) 0.0348(12) 0.0281(10) 0.0027(9) -0.0058(9) -0.0003(10)
O2 0.0409(12) 0.0187(10) 0.0233(10) 0.0005(7) -0.0020(8) 0.0041(9)
O3 0.0559(15) 0.0194(11) 0.0460(14) -0.0009(9) 0.0066(11) -0.0070(11)
O4 0.0371(12) 0.0180(10) 0.0306(10) -0.0032(8) 0.0028(9) 0.0014(9)
O5 0.0262(11) 0.0290(11) 0.0347(11) -0.0071(9) -0.0072(9) 0.0032(9)
O6 0.0305(11) 0.0268(11) 0.0304(11) -0.0070(8) -0.0002(8) 0.0009(9)
O7 0.0385(12) 0.0312(11) 0.0225(10) -0.0035(8) -0.0021(8) 0.0061(10)
O8 0.0603(16) 0.0290(12) 0.0394(13) -0.0005(10) -0.0010(11) -0.0005(12)
C1 0.0351(17) 0.0304(16) 0.0305(15) -0.0069(12) -0.0010(12) 0.0011(14)
C2 0.0240(15) 0.0319(16) 0.0239(14) 0.0005(12) 0.0013(11) -0.0003(13)
C3 0.0452(19) 0.0164(14) 0.0248(14) -0.0023(11) 0.0009(13) 0.0054(13)
C4 0.0444(19) 0.0255(16) 0.0279(15) 0.0013(13) -0.0054(13) 0.0093(14)
C5 0.0297(16) 0.0286(15) 0.0294(15) -0.0043(12) -0.0035(12) 0.0050(13)
C6 0.0297(16) 0.0151(13) 0.0251(14) -0.0011(10) -0.0019(11) -0.0008(12)
C7 0.0288(15) 0.0176(13) 0.0221(13) -0.0035(11) -0.0017(11) -0.0029(12)
C8 0.0352(17) 0.0194(14) 0.0261(14) 0.0018(11) 0.0025(12) 0.0003(12)
C9 0.0386(18) 0.0239(16) 0.0291(15) 0.0006(12) -0.0034(13) -0.0002(14)
C10 0.0399(19) 0.0260(16) 0.0322(16) 0.0025(13) 0.0082(14) -0.0070(14)
C11 0.0267(14) 0.0138(13) 0.0244(13) -0.0008(10) 0.0005(11) 0.0006(12)
C12 0.0214(14) 0.0216(14) 0.0221(13) -0.0010(11) 0.0008(10) -0.0006(12)
C13 0.0257(15) 0.0230(15) 0.0241(14) -0.0017(11) 0.0004(11) -0.0004(12)
C14 0.0277(15) 0.0274(15) 0.0198(13) -0.0006(11) 0.0007(11) -0.0016(12)
C15 0.0251(16) 0.0332(16) 0.0293(15) -0.0036(12) 0.0017(11) 0.0018(14)
C16 0.0258(15) 0.0268(15) 0.0306(15) -0.0019(12) -0.0021(12) 0.0021(13)
C17 0.0222(14) 0.0218(14) 0.0237(13) -0.0027(11) 0.0002(11) 0.0015(12)
C18 0.0204(14) 0.0251(14) 0.0231(13) 0.0008(11) 0.0019(11) -0.0024(12)
C19 0.0288(16) 0.0338(17) 0.0437(18) -0.0011(14) -0.0063(13) 0.0074(14)
C20 0.0246(14) 0.0195(14) 0.0280(14) -0.0008(11) 0.0001(11) -0.0004(12)
C21 0.0245(15) 0.0263(15) 0.0285(14) 0.0009(11) 0.0047(11) 0.0016(13)
C22 0.055(2) 0.0278(16) 0.0439(19) 0.0061(14) 0.0158(16) 0.0007(16)
C23 0.0323(17) 0.0356(18) 0.0322(16) -0.0016(13) 0.0008(13) -0.0008(14)
C24 0.062(2) 0.047(2) 0.0256(16) -0.0050(14) -0.0010(15) 0.0051(18)

loop_
_atom_type_symbol
_atom_type_description
_atom_type_scat_dispersion_real
_atom_type_scat_dispersion_imag
_atom_type_scat_source
C C 0.0033 0.0016 'International Tables Vol C Tables 4.2.6.8 and 6.1.1.4'
H H 0.0000 0.0000 'International Tables Vol C Tables 4.2.6.8 and 6.1.1.4'
O O 0.0106 0.0060 'International Tables Vol C Tables 4.2.6.8 and 6.1.1.4'
F F 0.0171 0.0103 'International Tables Vol C Tables 4.2.6.8 and 6.1.1.4'

loop_
_geom_angle_atom_site_label_1
_geom_angle_atom_site_label_2
_geom_angle_atom_site_label_3
_geom_angle
C2 O2 C3 117.3(2)
C9 O4 C6 108.3(2)
C18 O5 C19 115.0(2)
C23 O7 C14 119.8(2)
C2 C1 H1A 109.5
C2 C1 H1B 109.5
H1A C1 H1B 109.5
C2 C1 H1C 109.5
H1A C1 H1C 109.5
H1B C1 H1C 109.5
O1 C2 O2 123.3(3)
O1 C2 C1 126.5(3)
O2 C2 C1 110.1(2)
O2 C3 C4 111.2(2)
O2 C3 C8 103.7(2)
C4 C3 C8 113.0(2)
O2 C3 H3 109.6
C4 C3 H3 109.6
C8 C3 H3 109.6
C3 C4 C5 113.4(2)
C3 C4 H4A 108.9
C5 C4 H4A 108.9
C3 C4 H4B 108.9
C5 C4 H4B 108.9
H4A C4 H4B 107.7
C6 C5 C4 110.3(2)
C6 C5 H5A 109.6
C4 C5 H5A 109.6
C6 C5 H5B 109.6
C4 C5 H5B 109.6
H5A C5 H5B 108.1
O4 C6 C17 110.3(2)
O4 C6 C5 107.9(2)
C17 C6 C5 117.9(2)
O4 C6 C7 101.3(2)
C17 C6 C7 105.8(2)
C5 C6 C7 112.2(2)
C6 C7 C8 101.3(2)
C6 C7 C11 103.7(2)
C8 C7 C11 116.6(2)
C6 C7 H7 111.5
C8 C7 H7 111.5
C11 C7 H7 111.5
C10 C8 C7 117.8(2)
C10 C8 C3 112.0(2)
C7 C8 C3 108.2(2)
C10 C8 C9 113.0(3)
C7 C8 C9 99.2(2)
C3 C8 C9 105.2(2)
O3 C9 O4 122.4(3)
O3 C9 C8 128.0(3)
O4 C9 C8 109.7(2)
C8 C10 H10A 109.5
C8 C10 H10B 109.5
H10A C10 H10B 109.5
C8 C10 H10C 109.5
H10A C10 H10C 109.5
H10B C10 H10C 109.5
C18 C11 C7 113.6(2)
C18 C11 C12 112.5(2)
C7 C11 C12 106.1(2)
C18 C11 H11 108.2
C7 C11 H11 108.2
C12 C11 H11 108.2
C13 C12 C20 102.0(2)
C13 C12 C11 113.4(2)
C20 C12 C11 117.1(2)
C13 C12 C17 109.9(2)
C20 C12 C17 109.9(2)
C11 C12 C17 104.6(2)
C14 C13 C12 99.5(2)
C14 C13 H13A 111.9
C12 C13 H13A 111.9
C14 C13 H13B 111.9
C12 C13 H13B 111.9
H13A C13 H13B 109.6
O7 C14 C13 115.6(2)
O7 C14 C15 110.8(2)
C13 C14 C15 110.9(2)
O7 C14 C21 105.3(2)
C13 C14 C21 101.4(2)
C15 C14 C21 112.3(2)
C14 C15 C16 112.7(2)
C14 C15 H15A 109.1
C16 C15 H15A 109.1
C14 C15 H15B 109.1
C16 C15 H15B 109.1
H15A C15 H15B 107.8
C17 C16 C15 110.5(2)
C17 C16 H16A 109.6
C15 C16 H16A 109.6
C17 C16 H16B 109.6
C15 C16 H16B 109.6
H16A C16 H16B 108.1
C6 C17 C16 118.1(2)
C6 C17 C12 106.5(2)
C16 C17 C12 111.8(2)
C6 C17 H17 106.6
C16 C17 H17 106.6
C12 C17 H17 106.6
O6 C18 O5 123.6(3)
O6 C18 C11 124.9(2)
O5 C18 C11 111.4(2)
O5 C19 H19A 109.5
O5 C19 H19B 109.5
H19A C19 H19B 109.5
O5 C19 H19C 109.5
H19A C19 H19C 109.5
H19B C19 H19C 109.5
C21 C20 C12 106.4(2)
C21 C20 H20A 110.5
C12 C20 H20A 110.5
C21 C20 H20B 110.5
C12 C20 H20B 110.5
H20A C20 H20B 108.6
F1 C21 C22 105.0(2)
F1 C21 C20 105.6(2)
C22 C21 C20 116.9(2)
F1 C21 C14 105.4(2)
C22 C21 C14 119.2(2)
C20 C21 C14 103.5(2)
C21 C22 H22A 109.5
C21 C22 H22B 109.5
H22A C22 H22B 109.5
C21 C22 H22C 109.5
H22A C22 H22C 109.5
H22B C22 H22C 109.5
O8 C23 O7 123.0(3)
O8 C23 C24 126.0(3)
O7 C23 C24 111.0(3)
C23 C24 H24A 109.5
C23 C24 H24B 109.5
H24A C24 H24B 109.5
C23 C24 H24C 109.5
H24A C24 H24C 109.5
H24B C24 H24C 109.5

loop_
_geom_bond_atom_site_label_1
_geom_bond_atom_site_label_2
_geom_bond_distance
F1 C21 1.442(3)
O1 C2 1.216(3)
O2 C2 1.349(3)
O2 C3 1.447(3)
O3 C9 1.206(3)
O4 C9 1.361(4)
O4 C6 1.501(3)
O5 C18 1.336(3)
O5 C19 1.449(3)
O6 C18 1.212(3)
O7 C23 1.342(4)
O7 C14 1.459(3)
O8 C23 1.216(4)
C1 C2 1.478(4)
C1 H1A 0.9800
C1 H1B 0.9800
C1 H1C 0.9800
C3 C4 1.522(4)
C3 C8 1.547(4)
C3 H3 1.0000
C4 C5 1.536(4)
C4 H4A 0.9900
C4 H4B 0.9900
C5 C6 1.517(4)
C5 H5A 0.9900
C5 H5B 0.9900
C6 C17 1.512(4)
C6 C7 1.518(4)
C7 C8 1.527(4)
C7 C11 1.539(3)
C7 H7 1.0000
C8 C10 1.513(4)
C8 C9 1.549(4)
C10 H10A 0.9800
C10 H10B 0.9800
C10 H10C 0.9800
C11 C18 1.504(4)
C11 C12 1.568(4)
C11 H11 1.0000
C12 C13 1.543(4)
C12 C20 1.560(4)
C12 C17 1.568(4)
C13 C14 1.529(4)
C13 H13A 0.9900
C13 H13B 0.9900
C14 C15 1.540(4)
C14 C21 1.543(4)
C15 C16 1.542(4)
C15 H15A 0.9900
C15 H15B 0.9900
C16 C17 1.528(4)
C16 H16A 0.9900
C16 H16B 0.9900
C17 H17 1.0000
C19 H19A 0.9800
C19 H19B 0.9800
C19 H19C 0.9800
C20 C21 1.530(4)
C20 H20A 0.9900
C20 H20B 0.9900
C21 C22 1.506(4)
C22 H22A 0.9800
C22 H22B 0.9800
C22 H22C 0.9800
C23 C24 1.488(4)
C24 H24A 0.9800
C24 H24B 0.9800
C24 H24C 0.9800

loop_
_geom_torsion_atom_site_label_1
_geom_torsion_atom_site_label_2
_geom_torsion_atom_site_label_3
_geom_torsion_atom_site_label_4
_geom_torsion
C3 O2 C2 O1 -1.2(4)
C3 O2 C2 C1 179.8(2)
C2 O2 C3 C4 80.9(3)
C2 O2 C3 C8 -157.4(2)
O2 C3 C4 C5 72.5(3)
C8 C3 C4 C5 -43.7(3)
C3 C4 C5 C6 42.0(3)
C9 O4 C6 C17 141.0(2)
C9 O4 C6 C5 -88.8(3)
C9 O4 C6 C7 29.2(3)
C4 C5 C6 O4 52.2(3)
C4 C5 C6 C17 178.0(2)
C4 C5 C6 C7 -58.6(3)
O4 C6 C7 C8 -43.4(2)
C17 C6 C7 C8 -158.5(2)
C5 C6 C7 C8 71.5(3)
O4 C6 C7 C11 77.9(2)
C17 C6 C7 C11 -37.3(3)
C5 C6 C7 C11 -167.2(2)
C6 C7 C8 C10 162.7(2)
C11 C7 C8 C10 51.0(3)
C6 C7 C8 C3 -69.0(2)
C11 C7 C8 C3 179.3(2)
C6 C7 C8 C9 40.5(2)
C11 C7 C8 C9 -71.3(3)
O2 C3 C8 C10 69.8(3)
C4 C3 C8 C10 -169.6(2)
O2 C3 C8 C7 -61.7(3)
C4 C3 C8 C7 58.9(3)
O2 C3 C8 C9 -167.0(2)
C4 C3 C8 C9 -46.4(3)
C6 O4 C9 O3 177.6(3)
C6 O4 C9 C8 -3.0(3)
C10 C8 C9 O3 29.7(4)
C7 C8 C9 O3 155.3(3)
C3 C8 C9 O3 -92.8(4)
C10 C8 C9 O4 -149.6(2)
C7 C8 C9 O4 -24.0(3)
C3 C8 C9 O4 87.8(3)
C6 C7 C11 C18 155.6(2)
C8 C7 C11 C18 -94.0(3)
C6 C7 C11 C12 31.5(3)
C8 C7 C11 C12 141.9(2)
C18 C11 C12 C13 101.3(3)
C7 C11 C12 C13 -133.9(2)
C18 C11 C12 C20 -17.1(3)
C7 C11 C12 C20 107.7(2)
C18 C11 C12 C17 -139.0(2)
C7 C11 C12 C17 -14.2(3)
C20 C12 C13 C14 -44.8(2)
C11 C12 C13 C14 -171.6(2)
C17 C12 C13 C14 71.7(2)
C23 O7 C14 C13 64.8(3)
C23 O7 C14 C15 -62.6(3)
C23 O7 C14 C21 175.8(2)
C12 C13 C14 O7 165.1(2)
C12 C13 C14 C15 -67.6(3)
C12 C13 C14 C21 51.8(2)
O7 C14 C15 C16 139.5(2)
C13 C14 C15 C16 9.6(3)
C21 C14 C15 C16 -103.0(3)
C14 C15 C16 C17 48.0(3)
O4 C6 C17 C16 46.3(3)
C5 C6 C17 C16 -78.3(3)
C7 C6 C17 C16 155.2(2)
O4 C6 C17 C12 -80.4(3)
C5 C6 C17 C12 155.0(2)
C7 C6 C17 C12 28.5(3)
C15 C16 C17 C6 -167.5(2)
C15 C16 C17 C12 -43.4(3)
C13 C12 C17 C6 113.6(2)
C20 C12 C17 C6 -135.0(2)
C11 C12 C17 C6 -8.5(3)
C13 C12 C17 C16 -16.8(3)
C20 C12 C17 C16 94.6(3)
C11 C12 C17 C16 -138.8(2)
C19 O5 C18 O6 -4.2(4)
C19 O5 C18 C11 173.1(2)
C7 C11 C18 O6 -22.1(4)
C12 C11 C18 O6 98.4(3)
C7 C11 C18 O5 160.6(2)
C12 C11 C18 O5 -78.9(3)
C13 C12 C20 C21 21.5(3)
C11 C12 C20 C21 145.9(2)
C17 C12 C20 C21 -95.0(2)
C12 C20 C21 F1 -100.4(2)
C12 C20 C21 C22 143.3(3)
C12 C20 C21 C14 10.1(3)
O7 C14 C21 F1 -48.5(2)
C13 C14 C21 F1 72.3(2)
C15 C14 C21 F1 -169.2(2)
O7 C14 C21 C22 69.0(3)
C13 C14 C21 C22 -170.2(3)
C15 C14 C21 C22 -51.7(3)
O7 C14 C21 C20 -159.2(2)
C13 C14 C21 C20 -38.3(3)
C15 C14 C21 C20 80.1(3)
C14 O7 C23 O8 -2.9(5)
C14 O7 C23 C24 177.0(3)
